data_4116562
loop_
_publ_author_name
'Mitsuo Kira'
'Shintaro Ishida'
'Takeaki Iwamoto'
'Chizuko Kabuto'

_publ_section_title
;
 The First Isolable Dialkylsilylene
;
_journal_name_full 'Journal of the American Chemical Society'
_journal_page_first 9722
_journal_page_last 9723
_journal_paper_doi 10.1021/ja9925305
_journal_volume 121
_journal_year 1999
_chemical_formula_moiety 'C16 H40 Si5 '
_chemical_formula_sum 'C16 H40 Si5'
_chemical_formula_weight 372.92
_space_group_IT_number 14
_symmetry_cell_setting monoclinic
_symmetry_Int_Tables_number 14
_symmetry_space_group_name_Hall '-P 2yab'
_symmetry_space_group_name_H-M 'P 1 21/a 1'
_audit_creation_date 'Mon Dec 14 13:25:35 1998'
_audit_creation_method 'from TEXRAY.INF file'
_cell_angle_alpha 90
_cell_angle_beta 113.28(1)
_cell_angle_gamma 90
_cell_formula_units_Z 4
_cell_length_a 13.483(3)
_cell_length_b 11.304(4)
_cell_length_c 16.667(2)
_cell_measurement_reflns_used 25
_cell_measurement_temperature 150.2
_cell_measurement_theta_max 22.5
_cell_measurement_theta_min 22.4
_cell_volume 2333.4(10)
_computing_cell_refinement 'MSC/AFC Diffractometer Control'
_computing_data_collection 'MSC/AFC Diffractometer Control'
_computing_data_reduction teXsan
_computing_publication_material teXsan
_computing_structure_refinement teXsan
_diffrn_ambient_temperature 150.2
_diffrn_measurement_device_type 'Rigaku AFC5R'
_diffrn_measurement_method \w-2\q
_diffrn_orient_matrix_UB_11 -0.05042
_diffrn_orient_matrix_UB_12 -0.05650
_diffrn_orient_matrix_UB_13 0.01087
_diffrn_orient_matrix_UB_21 -0.01736
_diffrn_orient_matrix_UB_22 -0.03655
_diffrn_orient_matrix_UB_23 -0.05864
_diffrn_orient_matrix_UB_31 0.06061
_diffrn_orient_matrix_UB_32 -0.05740
_diffrn_orient_matrix_UB_33 0.02663
_diffrn_radiation_detector 'scintillation counter'
_diffrn_radiation_monochromator graphite
_diffrn_radiation_source 'Rigaku rotating anode'
_diffrn_radiation_type 'Mo K\a'
_diffrn_radiation_wavelength 0.7107
_diffrn_reflns_av_R_equivalents 0.009
_diffrn_reflns_av_sigmaI/netI 0.034
_diffrn_reflns_limit_h_max 18
_diffrn_reflns_limit_h_min 0
_diffrn_reflns_limit_k_max 15
_diffrn_reflns_limit_k_min 0
_diffrn_reflns_limit_l_max 20
_diffrn_reflns_limit_l_min -22
_diffrn_reflns_number 6452
_diffrn_reflns_reduction_process 'Lp corrections applied'
_diffrn_reflns_theta_max 28.99
_diffrn_reflns_theta_min 1.64
_diffrn_standards_decay_% 1.50
_diffrn_standards_interval_count 150
_diffrn_standards_number 3
_exptl_absorpt_coefficient_mu 0.301
_exptl_absorpt_correction_T_max 0.999
_exptl_absorpt_correction_T_min 0.970
_exptl_absorpt_correction_type psi-scan
_exptl_absorpt_process_details '(North, Phillips & Mathews, 1968)'
_exptl_crystal_colour orange
_exptl_crystal_density_diffrn 1.061
_exptl_crystal_description prismatic
_exptl_crystal_F_000 824.00
_exptl_crystal_size_max 0.601
_exptl_crystal_size_mid 0.500
_exptl_crystal_size_min 0.400
_refine_diff_density_max 0.37
_refine_diff_density_min -0.34
_refine_ls_extinction_method none
_refine_ls_goodness_of_fit_ref 2.079
_refine_ls_hydrogen_treatment refall
_refine_ls_matrix_type full
_refine_ls_number_constraints 0
_refine_ls_number_parameters 350
_refine_ls_number_reflns 4909
_refine_ls_number_restraints 0
_refine_ls_R_factor_all 0.0340
_refine_ls_R_factor_gt 0.0340
_refine_ls_shift/su_max 0.0020
_refine_ls_shift/su_mean 0.0000
_refine_ls_structure_factor_coef F
_refine_ls_weighting_scheme unit
_refine_ls_wR_factor_gt 0.0359
_refine_ls_wR_factor_ref 0.0358
_reflns_number_gt 4909
_reflns_number_total 6204
_reflns_threshold_expression >2.0sigma(I)
_cod_data_source_file ja9925305.cif
_cod_data_source_block kira987-ishida
_cod_original_cell_volume 2333.3(9)
_cod_original_sg_symbol_H-M 'P 21/a'
_cod_original_formula_sum 'C16 H40 Si5 '
_cod_database_code 4116562

loop_
_symmetry_equiv_pos_as_xyz
x,y,z
1/2-x,1/2+y,-z
-x,-y,-z
1/2+x,1/2-y,z

loop_
_atom_site_label
_atom_site_type_symbol
_atom_site_fract_x
_atom_site_fract_y
_atom_site_fract_z
_atom_site_U_iso_or_equiv
_atom_site_adp_type
_atom_site_occupancy
_atom_site_calc_flag
Si(1) Si 0.42793(4) 0.13688(5) 0.77962(3) 0.0207(1) Uani 1.00 d
Si(2) Si 0.32295(4) 0.03556(5) 0.59910(3) 0.0238(1) Uani 1.00 d
Si(3) Si 0.50660(4) -0.11461(4) 0.73669(3) 0.0238(1) Uani 1.00 d
Si(4) Si 0.51549(4) 0.39545(4) 0.76097(3) 0.0234(1) Uani 1.00 d
Si(5) Si 0.62419(4) 0.23549(5) 0.92592(3) 0.0233(1) Uani 1.00 d
C(1) C 0.4581(1) 0.0410(2) 0.6975(1) 0.0205(4) Uani 1.00 d
C(2) C 0.5451(1) 0.1102(2) 0.6754(1) 0.0220(4) Uani 1.00 d
C(3) C 0.6188(1) 0.1774(2) 0.7569(1) 0.0216(4) Uani 1.00 d
C(4) C 0.5490(1) 0.2377(2) 0.8015(1) 0.0197(4) Uani 1.00 d
C(5) C 0.2269(2) -0.0744(2) 0.6126(1) 0.0334(5) Uani 1.00 d
C(6) C 0.3424(2) 0.0056(2) 0.4957(1) 0.0361(6) Uani 1.00 d
C(7) C 0.2522(2) 0.1824(2) 0.5807(2) 0.0368(6) Uani 1.00 d
C(8) C 0.4834(2) -0.2186(2) 0.6433(2) 0.0392(6) Uani 1.00 d
C(9) C 0.4418(2) -0.1766(2) 0.8079(2) 0.0366(6) Uani 1.00 d
C(10) C 0.6568(2) -0.1216(2) 0.7991(2) 0.0347(5) Uani 1.00 d
C(11) C 0.4872(2) 0.4085(2) 0.6416(1) 0.0334(5) Uani 1.00 d
C(12) C 0.3939(2) 0.4541(2) 0.7754(2) 0.0383(6) Uani 1.00 d
C(13) C 0.6326(2) 0.4970(2) 0.8162(2) 0.0330(5) Uani 1.00 d
C(14) C 0.6092(2) 0.0879(2) 0.9712(2) 0.0413(6) Uani 1.00 d
C(15) C 0.5724(2) 0.3444(2) 0.9843(1) 0.0350(6) Uani 1.00 d
C(16) C 0.7725(2) 0.2582(3) 0.9565(1) 0.0366(6) Uani 1.00 d
H(1) H 0.511(2) 0.167(2) 0.629(1) 0.024(5) Uiso 1.00 calc
H(2) H 0.585(2) 0.058(2) 0.654(1) 0.024(5) Uiso 1.00 calc
H(3) H 0.664(2) 0.235(2) 0.745(1) 0.024(5) Uiso 1.00 calc
H(4) H 0.667(2) 0.123(2) 0.794(1) 0.026(5) Uiso 1.00 calc
H(5) H 0.683(2) -0.078(3) 0.850(2) 0.052(8) Uiso 1.00 calc
H(6) H 0.675(2) -0.200(2) 0.814(2) 0.045(7) Uiso 1.00 calc
H(7) H 0.181(2) 0.176(2) 0.536(2) 0.051(8) Uiso 1.00 calc
H(8) H 0.277(2) 0.016(3) 0.447(2) 0.056(8) Uiso 1.00 calc
H(9) H 0.250(2) -0.155(2) 0.616(2) 0.039(7) Uiso 1.00 calc
H(10) H 0.371(2) -0.184(3) 0.785(2) 0.052(8) Uiso 1.00 calc
H(12) H 0.652(2) 0.086(2) 1.030(2) 0.047(7) Uiso 1.00 calc
H(13) H 0.578(2) 0.425(2) 0.971(2) 0.044(7) Uiso 1.00 calc
H(14) H 0.693(2) 0.470(2) 0.811(2) 0.041(7) Uiso 1.00 calc
H(15) H 0.619(2) 0.574(3) 0.790(2) 0.050(8) Uiso 1.00 calc
H(16) H 0.545(2) 0.378(3) 0.628(2) 0.056(8) Uiso 1.00 calc
H(17) H 0.475(2) 0.487(2) 0.626(2) 0.040(7) Uiso 1.00 calc
H(18) H 0.401(2) 0.456(3) 0.831(2) 0.057(9) Uiso 1.00 calc
H(19) H 0.814(2) 0.253(3) 1.019(2) 0.063(9) Uiso 1.00 calc
H(20) H 0.799(3) 0.190(3) 0.937(2) 0.08(1) Uiso 1.00 calc
H(21) H 0.634(2) 0.030(2) 0.949(2) 0.038(7) Uiso 1.00 calc
H(22) H 0.541(3) 0.070(3) 0.965(2) 0.066(10) Uiso 1.00 calc
H(23) H 0.694(2) -0.094(2) 0.766(2) 0.043(7) Uiso 1.00 calc
H(24) H 0.513(2) -0.292(3) 0.664(2) 0.060(9) Uiso 1.00 calc
H(25) H 0.412(2) -0.235(2) 0.608(2) 0.046(7) Uiso 1.00 calc
H(26) H 0.388(2) 0.059(3) 0.487(2) 0.056(8) Uiso 1.00 calc
H(27) H 0.371(2) -0.068(3) 0.493(2) 0.055(8) Uiso 1.00 calc
H(28) H 0.286(2) 0.239(3) 0.561(2) 0.061(9) Uiso 1.00 calc
H(29) H 0.243(2) 0.216(3) 0.626(2) 0.067(10) Uiso 1.00 calc
H(30) H 0.428(2) 0.368(3) 0.606(2) 0.056(8) Uiso 1.00 calc
H(31) H 0.336(2) 0.410(3) 0.748(2) 0.060(9) Uiso 1.00 calc
H(32) H 0.389(2) 0.536(3) 0.760(2) 0.059(8) Uiso 1.00 calc
H(33) H 0.609(2) 0.335(2) 1.043(2) 0.042(7) Uiso 1.00 calc
H(34) H 0.503(2) 0.328(3) 0.971(2) 0.058(9) Uiso 1.00 calc
H(35) H 0.649(2) 0.511(2) 0.878(2) 0.052(8) Uiso 1.00 calc
H(36) H 0.454(3) -0.132(3) 0.856(2) 0.07(1) Uiso 1.00 calc
H(37) H 0.461(2) -0.252(3) 0.819(2) 0.065(9) Uiso 1.00 calc
H(38) H 0.215(2) -0.057(2) 0.661(2) 0.043(7) Uiso 1.00 calc
H(39) H 0.162(2) -0.069(2) 0.563(2) 0.051(8) Uiso 1.00 calc
H(40) H 0.516(2) -0.191(3) 0.607(2) 0.054(8) Uiso 1.00 calc
H(41) H 0.792(3) 0.324(3) 0.936(2) 0.07(1) Uiso 1.00 calc

loop_
_atom_site_aniso_label
_atom_site_aniso_U_11
_atom_site_aniso_U_22
_atom_site_aniso_U_33
_atom_site_aniso_U_12
_atom_site_aniso_U_13
_atom_site_aniso_U_23
Si(1) 0.0214(2) 0.0219(2) 0.0192(2) -0.0023(2) 0.0086(2) -0.0023(2)
Si(2) 0.0242(2) 0.0265(3) 0.0181(2) -0.0017(2) 0.0056(2) -0.0015(2)
Si(3) 0.0279(3) 0.0191(2) 0.0228(2) -0.0004(2) 0.0084(2) 0.0003(2)
Si(4) 0.0230(2) 0.0186(2) 0.0264(2) 0.0000(2) 0.0072(2) 0.0000(2)
Si(5) 0.0232(2) 0.0260(2) 0.0188(2) -0.0017(2) 0.0063(2) -0.0020(2)
C(1) 0.0231(8) 0.0200(8) 0.0185(7) -0.0014(6) 0.0084(6) -0.0008(6)
C(2) 0.0252(8) 0.0221(8) 0.0204(8) -0.0005(7) 0.0109(7) 0.0000(7)
C(3) 0.0227(8) 0.0205(8) 0.0232(8) -0.0012(7) 0.0108(7) -0.0005(7)
C(4) 0.0213(8) 0.0183(8) 0.0191(7) -0.0002(6) 0.0074(6) -0.0014(6)
C(5) 0.030(1) 0.038(1) 0.029(1) -0.0066(9) 0.0083(9) -0.0039(9)
C(6) 0.040(1) 0.045(1) 0.0216(9) -0.004(1) 0.0104(9) -0.0042(9)
C(7) 0.033(1) 0.037(1) 0.033(1) 0.0050(9) 0.0050(9) 0.0031(9)
C(8) 0.050(1) 0.027(1) 0.034(1) 0.0062(10) 0.010(1) -0.0060(9)
C(9) 0.043(1) 0.032(1) 0.035(1) -0.0056(10) 0.017(1) 0.0061(9)
C(10) 0.033(1) 0.028(1) 0.039(1) 0.0041(8) 0.0089(9) 0.0057(9)
C(11) 0.039(1) 0.0259(10) 0.030(1) -0.0014(9) 0.0074(9) 0.0063(8)
C(12) 0.033(1) 0.032(1) 0.051(1) 0.0061(9) 0.017(1) -0.001(1)
C(13) 0.034(1) 0.0240(10) 0.036(1) -0.0058(8) 0.0092(9) -0.0004(8)
C(14) 0.055(2) 0.038(1) 0.026(1) -0.005(1) 0.010(1) 0.0052(9)
C(15) 0.034(1) 0.045(1) 0.026(1) -0.0002(10) 0.0123(9) -0.0075(9)
C(16) 0.0248(10) 0.051(1) 0.028(1) -0.0003(10) 0.0044(8) -0.0033(10)

loop_
_atom_type_symbol
_atom_type_description
_atom_type_scat_dispersion_real
_atom_type_scat_dispersion_imag
_atom_type_scat_source
Si Si 0.082 0.070
;International Tables for Crystallography
(1992, Vol. C, Tables 4.2.6.8 and 6.1.1.1)
;
C C 0.003 0.002
;International Tables for Crystallography
(1992, Vol. C, Tables 4.2.6.8 and 6.1.1.1)
;
H H 0.000 0.000
;International Tables for Crystallography
(1992, Vol. C, Table 6.1.1.2)
;

loop_
_geom_angle_atom_site_label_1
_geom_angle_atom_site_label_2
_geom_angle_atom_site_label_3
_geom_angle
_geom_angle_site_symmetry_1
_geom_angle_site_symmetry_2
_geom_angle_site_symmetry_3
_geom_angle_publ_flag
C(1) Si(1) C(4) 93.88(7) 1_555 1_555 1_555 yes
C(1) Si(2) C(5) 112.86(9) 1_555 1_555 1_555 yes
C(1) Si(2) C(6) 111.25(10) 1_555 1_555 1_555 yes
C(1) Si(2) C(7) 111.23(9) 1_555 1_555 1_555 yes
C(5) Si(2) C(6) 110.2(1) 1_555 1_555 1_555 yes
C(5) Si(2) C(7) 106.0(1) 1_555 1_555 1_555 yes
C(6) Si(2) C(7) 104.8(1) 1_555 1_555 1_555 yes
C(1) Si(3) C(8) 111.91(9) 1_555 1_555 1_555 yes
C(1) Si(3) C(9) 112.5(1) 1_555 1_555 1_555 yes
C(1) Si(3) C(10) 112.27(9) 1_555 1_555 1_555 yes
C(8) Si(3) C(9) 109.0(1) 1_555 1_555 1_555 yes
C(8) Si(3) C(10) 102.9(1) 1_555 1_555 1_555 yes
C(9) Si(3) C(10) 107.8(1) 1_555 1_555 1_555 yes
C(4) Si(4) C(11) 111.78(9) 1_555 1_555 1_555 yes
C(4) Si(4) C(12) 112.65(10) 1_555 1_555 1_555 yes
C(4) Si(4) C(13) 111.43(9) 1_555 1_555 1_555 yes
C(11) Si(4) C(12) 106.7(1) 1_555 1_555 1_555 yes
C(11) Si(4) C(13) 104.5(1) 1_555 1_555 1_555 yes
C(12) Si(4) C(13) 109.3(1) 1_555 1_555 1_555 yes
C(4) Si(5) C(14) 110.62(9) 1_555 1_555 1_555 yes
C(4) Si(5) C(15) 114.13(9) 1_555 1_555 1_555 yes
C(4) Si(5) C(16) 110.10(9) 1_555 1_555 1_555 yes
C(14) Si(5) C(15) 104.8(1) 1_555 1_555 1_555 yes
C(14) Si(5) C(16) 106.6(1) 1_555 1_555 1_555 yes
C(15) Si(5) C(16) 110.3(1) 1_555 1_555 1_555 yes
Si(1) C(1) Si(2) 103.44(8) 1_555 1_555 1_555 yes
Si(1) C(1) Si(3) 114.85(9) 1_555 1_555 1_555 yes
Si(1) C(1) C(2) 106.0(1) 1_555 1_555 1_555 yes
Si(2) C(1) Si(3) 110.31(9) 1_555 1_555 1_555 yes
Si(2) C(1) C(2) 111.3(1) 1_555 1_555 1_555 yes
Si(3) C(1) C(2) 110.8(1) 1_555 1_555 1_555 yes
C(1) C(2) C(3) 108.9(1) 1_555 1_555 1_555 yes
C(1) C(2) H(1) 111(1) 1_555 1_555 1_555 no
C(1) C(2) H(2) 111(1) 1_555 1_555 1_555 no
C(3) C(2) H(1) 107(1) 1_555 1_555 1_555 no
C(3) C(2) H(2) 112(1) 1_555 1_555 1_555 no
H(1) C(2) H(2) 105(1) 1_555 1_555 1_555 no
C(2) C(3) C(4) 109.6(1) 1_555 1_555 1_555 yes
C(2) C(3) H(3) 112(1) 1_555 1_555 1_555 no
C(2) C(3) H(4) 107(1) 1_555 1_555 1_555 no
C(4) C(3) H(3) 110(1) 1_555 1_555 1_555 no
C(4) C(3) H(4) 110(1) 1_555 1_555 1_555 no
H(3) C(3) H(4) 105(1) 1_555 1_555 1_555 no
Si(1) C(4) Si(4) 115.39(9) 1_555 1_555 1_555 yes
Si(1) C(4) Si(5) 104.26(8) 1_555 1_555 1_555 yes
Si(1) C(4) C(3) 106.2(1) 1_555 1_555 1_555 yes
Si(4) C(4) Si(5) 110.34(9) 1_555 1_555 1_555 yes
Si(4) C(4) C(3) 110.1(1) 1_555 1_555 1_555 yes
Si(5) C(4) C(3) 110.4(1) 1_555 1_555 1_555 yes
Si(2) C(5) H(9) 114(1) 1_555 1_555 1_555 no
Si(2) C(5) H(38) 109(1) 1_555 1_555 1_555 no
Si(2) C(5) H(39) 107(1) 1_555 1_555 1_555 no
H(9) C(5) H(38) 109(2) 1_555 1_555 1_555 no
H(9) C(5) H(39) 106(2) 1_555 1_555 1_555 no
H(38) C(5) H(39) 109(2) 1_555 1_555 1_555 no
Si(2) C(6) H(8) 110(1) 1_555 1_555 1_555 no
Si(2) C(6) H(26) 111(1) 1_555 1_555 1_555 no
Si(2) C(6) H(27) 115(1) 1_555 1_555 1_555 no
H(8) C(6) H(26) 104(2) 1_555 1_555 1_555 no
H(8) C(6) H(27) 109(2) 1_555 1_555 1_555 no
H(26) C(6) H(27) 105(2) 1_555 1_555 1_555 no
Si(2) C(7) H(7) 110(1) 1_555 1_555 1_555 no
Si(2) C(7) H(28) 112(1) 1_555 1_555 1_555 no
Si(2) C(7) H(29) 118(2) 1_555 1_555 1_555 no
H(7) C(7) H(28) 105(2) 1_555 1_555 1_555 no
H(7) C(7) H(29) 104(2) 1_555 1_555 1_555 no
H(28) C(7) H(29) 104(2) 1_555 1_555 1_555 no
Si(3) C(8) H(24) 110(1) 1_555 1_555 1_555 no
Si(3) C(8) H(25) 116(1) 1_555 1_555 1_555 no
Si(3) C(8) H(40) 111(1) 1_555 1_555 1_555 no
H(24) C(8) H(25) 104(2) 1_555 1_555 1_555 no
H(24) C(8) H(40) 107(2) 1_555 1_555 1_555 no
H(25) C(8) H(40) 107(2) 1_555 1_555 1_555 no
Si(3) C(9) H(10) 116(1) 1_555 1_555 1_555 no
Si(3) C(9) H(36) 112(2) 1_555 1_555 1_555 no
Si(3) C(9) H(37) 108(1) 1_555 1_555 1_555 no
H(10) C(9) H(36) 103(2) 1_555 1_555 1_555 no
H(10) C(9) H(37) 100(2) 1_555 1_555 1_555 no
H(36) C(9) H(37) 114(2) 1_555 1_555 1_555 no
Si(3) C(10) H(5) 115(1) 1_555 1_555 1_555 no
Si(3) C(10) H(6) 107(1) 1_555 1_555 1_555 no
Si(3) C(10) H(23) 111(1) 1_555 1_555 1_555 no
H(5) C(10) H(6) 107(2) 1_555 1_555 1_555 no
H(5) C(10) H(23) 105(2) 1_555 1_555 1_555 no
H(6) C(10) H(23) 109(2) 1_555 1_555 1_555 no
Si(4) C(11) H(16) 112(1) 1_555 1_555 1_555 no
Si(4) C(11) H(17) 108(1) 1_555 1_555 1_555 no
Si(4) C(11) H(30) 114(1) 1_555 1_555 1_555 no
H(16) C(11) H(17) 110(2) 1_555 1_555 1_555 no
H(16) C(11) H(30) 104(2) 1_555 1_555 1_555 no
H(17) C(11) H(30) 106(2) 1_555 1_555 1_555 no
Si(4) C(12) H(18) 113(1) 1_555 1_555 1_555 no
Si(4) C(12) H(31) 111(1) 1_555 1_555 1_555 no
Si(4) C(12) H(32) 106(1) 1_555 1_555 1_555 no
H(18) C(12) H(31) 104(2) 1_555 1_555 1_555 no
H(18) C(12) H(32) 102(2) 1_555 1_555 1_555 no
H(31) C(12) H(32) 117(2) 1_555 1_555 1_555 no
Si(4) C(13) H(14) 110(1) 1_555 1_555 1_555 no
Si(4) C(13) H(15) 111(1) 1_555 1_555 1_555 no
Si(4) C(13) H(35) 114(1) 1_555 1_555 1_555 no
H(14) C(13) H(15) 106(2) 1_555 1_555 1_555 no
H(14) C(13) H(35) 108(2) 1_555 1_555 1_555 no
H(15) C(13) H(35) 105(2) 1_555 1_555 1_555 no
Si(5) C(14) H(12) 108(1) 1_555 1_555 1_555 no
Si(5) C(14) H(21) 111(1) 1_555 1_555 1_555 no
Si(5) C(14) H(22) 114(1) 1_555 1_555 1_555 no
H(12) C(14) H(21) 104(2) 1_555 1_555 1_555 no
H(12) C(14) H(22) 107(2) 1_555 1_555 1_555 no
H(21) C(14) H(22) 108(2) 1_555 1_555 1_555 no
Si(5) C(15) H(13) 114(1) 1_555 1_555 1_555 no
Si(5) C(15) H(33) 109(1) 1_555 1_555 1_555 no
Si(5) C(15) H(34) 107(1) 1_555 1_555 1_555 no
H(13) C(15) H(33) 107(2) 1_555 1_555 1_555 no
H(13) C(15) H(34) 108(2) 1_555 1_555 1_555 no
H(33) C(15) H(34) 108(2) 1_555 1_555 1_555 no
Si(5) C(16) H(19) 112(1) 1_555 1_555 1_555 no
Si(5) C(16) H(20) 107(1) 1_555 1_555 1_555 no
Si(5) C(16) H(41) 116(2) 1_555 1_555 1_555 no
H(19) C(16) H(20) 100(2) 1_555 1_555 1_555 no
H(19) C(16) H(41) 109(2) 1_555 1_555 1_555 no
H(20) C(16) H(41) 109(2) 1_555 1_555 1_555 no

loop_
_geom_bond_atom_site_label_1
_geom_bond_atom_site_label_2
_geom_bond_distance
_geom_bond_site_symmetry_1
_geom_bond_site_symmetry_2
_geom_bond_publ_flag
Si(1) C(1) 1.911(2) 1_555 1_555 yes
Si(1) C(4) 1.904(2) 1_555 1_555 yes
Si(2) C(1) 1.911(2) 1_555 1_555 yes
Si(2) C(5) 1.872(2) 1_555 1_555 yes
Si(2) C(6) 1.874(2) 1_555 1_555 yes
Si(2) C(7) 1.878(2) 1_555 1_555 yes
Si(3) C(1) 1.901(2) 1_555 1_555 yes
Si(3) C(8) 1.875(2) 1_555 1_555 yes
Si(3) C(9) 1.867(2) 1_555 1_555 yes
Si(3) C(10) 1.878(2) 1_555 1_555 yes
Si(4) C(4) 1.897(2) 1_555 1_555 yes
Si(4) C(11) 1.878(2) 1_555 1_555 yes
Si(4) C(12) 1.870(2) 1_555 1_555 yes
Si(4) C(13) 1.873(2) 1_555 1_555 yes
Si(5) C(4) 1.915(2) 1_555 1_555 yes
Si(5) C(14) 1.875(3) 1_555 1_555 yes
Si(5) C(15) 1.868(2) 1_555 1_555 yes
Si(5) C(16) 1.875(2) 1_555 1_555 yes
C(1) C(2) 1.569(2) 1_555 1_555 yes
C(2) C(3) 1.530(2) 1_555 1_555 yes
C(3) C(4) 1.568(2) 1_555 1_555 yes

loop_
_geom_torsion_atom_site_label_1
_geom_torsion_atom_site_label_2
_geom_torsion_atom_site_label_3
_geom_torsion_atom_site_label_4
_geom_torsion
_geom_torsion_site_symmetry_1
_geom_torsion_site_symmetry_2
_geom_torsion_site_symmetry_3
_geom_torsion_site_symmetry_4
_geom_torsion_publ_flag
Si(1) C(1) Si(2) C(5) -80.2(1) 1_555 1_555 1_555 1_555 yes
Si(1) C(1) Si(2) C(6) 155.3(1) 1_555 1_555 1_555 1_555 yes
Si(1) C(1) Si(2) C(7) 38.8(1) 1_555 1_555 1_555 1_555 yes
Si(1) C(1) Si(3) C(8) 157.9(1) 1_555 1_555 1_555 1_555 yes
Si(1) C(1) Si(3) C(9) 34.8(1) 1_555 1_555 1_555 1_555 yes
Si(1) C(1) Si(3) C(10) -87.0(1) 1_555 1_555 1_555 1_555 yes
Si(1) C(1) C(2) C(3) 33.6(2) 1_555 1_555 1_555 1_555 yes
Si(1) C(4) Si(4) C(11) -82.1(1) 1_555 1_555 1_555 1_555 yes
Si(1) C(4) Si(4) C(12) 38.0(1) 1_555 1_555 1_555 1_555 yes
Si(1) C(4) Si(4) C(13) 161.3(1) 1_555 1_555 1_555 1_555 yes
Si(1) C(4) Si(5) C(14) 32.7(1) 1_555 1_555 1_555 1_555 yes
Si(1) C(4) Si(5) C(15) -85.1(1) 1_555 1_555 1_555 1_555 yes
Si(1) C(4) Si(5) C(16) 150.3(1) 1_555 1_555 1_555 1_555 yes
Si(1) C(4) C(3) C(2) 32.0(2) 1_555 1_555 1_555 1_555 yes
Si(2) C(1) Si(1) C(4) -129.90(8) 1_555 1_555 1_555 1_555 yes
Si(2) C(1) Si(3) C(8) 41.5(1) 1_555 1_555 1_555 1_555 yes
Si(2) C(1) Si(3) C(9) -81.6(1) 1_555 1_555 1_555 1_555 yes
Si(2) C(1) Si(3) C(10) 156.6(1) 1_555 1_555 1_555 1_555 yes
Si(2) C(1) C(2) C(3) 145.3(1) 1_555 1_555 1_555 1_555 yes
Si(3) C(1) Si(1) C(4) 109.84(10) 1_555 1_555 1_555 1_555 yes
Si(3) C(1) Si(2) C(5) 43.1(1) 1_555 1_555 1_555 1_555 yes
Si(3) C(1) Si(2) C(6) -81.4(1) 1_555 1_555 1_555 1_555 yes
Si(3) C(1) Si(2) C(7) 162.1(1) 1_555 1_555 1_555 1_555 yes
Si(3) C(1) C(2) C(3) -91.6(1) 1_555 1_555 1_555 1_555 yes
Si(4) C(4) Si(1) C(1) 111.96(10) 1_555 1_555 1_555 1_555 yes
Si(4) C(4) Si(5) C(14) 157.2(1) 1_555 1_555 1_555 1_555 yes
Si(4) C(4) Si(5) C(15) 39.4(1) 1_555 1_555 1_555 1_555 yes
Si(4) C(4) Si(5) C(16) -85.3(1) 1_555 1_555 1_555 1_555 yes
Si(4) C(4) C(3) C(2) -93.6(1) 1_555 1_555 1_555 1_555 yes
Si(5) C(4) Si(1) C(1) -126.87(8) 1_555 1_555 1_555 1_555 yes
Si(5) C(4) Si(4) C(11) 160.03(10) 1_555 1_555 1_555 1_555 yes
Si(5) C(4) Si(4) C(12) -79.8(1) 1_555 1_555 1_555 1_555 yes
Si(5) C(4) Si(4) C(13) 43.5(1) 1_555 1_555 1_555 1_555 yes
Si(5) C(4) C(3) C(2) 144.4(1) 1_555 1_555 1_555 1_555 yes
C(1) Si(1) C(4) C(3) -10.3(1) 1_555 1_555 1_555 1_555 yes
C(1) C(2) C(3) C(4) -43.5(2) 1_555 1_555 1_555 1_555 yes
C(2) C(1) Si(1) C(4) -12.8(1) 1_555 1_555 1_555 1_555 yes
C(2) C(1) Si(2) C(5) 166.5(1) 1_555 1_555 1_555 1_555 yes
C(2) C(1) Si(2) C(6) 42.0(2) 1_555 1_555 1_555 1_555 yes
C(2) C(1) Si(2) C(7) -74.5(1) 1_555 1_555 1_555 1_555 yes
C(2) C(1) Si(3) C(8) -82.1(1) 1_555 1_555 1_555 1_555 yes
C(2) C(1) Si(3) C(9) 154.7(1) 1_555 1_555 1_555 1_555 yes
C(2) C(1) Si(3) C(10) 33.0(2) 1_555 1_555 1_555 1_555 yes
C(3) C(4) Si(4) C(11) 38.0(2) 1_555 1_555 1_555 1_555 yes
C(3) C(4) Si(4) C(12) 158.1(1) 1_555 1_555 1_555 1_555 yes
C(3) C(4) Si(4) C(13) -78.6(1) 1_555 1_555 1_555 1_555 yes
C(3) C(4) Si(5) C(14) -80.9(2) 1_555 1_555 1_555 1_555 yes
C(3) C(4) Si(5) C(15) 161.2(1) 1_555 1_555 1_555 1_555 yes
C(3) C(4) Si(5) C(16) 36.6(2) 1_555 1_555 1_555 1_555 yes
